data_2005007
loop_
_publ_author_name
'De Ridder, D. J. A.'
'Goubitz, K.'
'Reiss, C. A.'
'Schenk, H.'
'Hiemstra, H.'

_publ_section_title
;
 One Bicyclic \b-Lactam and Two Bicyclic \g-Lactam Compounds
;
_journal_issue 6
_journal_name_full 'Acta Crystallographica Section C'
_journal_page_first 1473
_journal_page_last 1479
_journal_paper_doi 10.1107/S0108270195014788
_journal_volume 52
_journal_year 1996
_chemical_formula_moiety 'C11 H16 Cl N O3'
_chemical_formula_sum 'C11 H16 Cl N O3'
_chemical_formula_weight 245.71
_chemical_melting_point .102E-101
_chemical_name_systematic
;(5R^*^,7S^*^,9S^*^)-7-chloro-7-methyl-3-oxo-octahydro-indolizidine-5-
carboxylic acid methyl ester
;
_space_group_IT_number 14
_symmetry_cell_setting monoclinic
_symmetry_space_group_name_Hall '-P 2yab'
_symmetry_space_group_name_H-M 'P 1 21/a 1'
_atom_type_scat_source 'IntTabIV 2.2B_and_2.3.1'
_audit_creation_method from_xtal_archive_file_using_CIFIO
_cell_angle_alpha 90
_cell_angle_beta 99.99(1)
_cell_angle_gamma 90
_cell_formula_units_Z 4
_cell_length_a 9.732(2)
_cell_length_b 13.903(3)
_cell_length_c 9.116(2)
_cell_measurement_reflns_used 23
_cell_measurement_temperature 293
_cell_measurement_theta_max 19
_cell_measurement_theta_min 15
_cell_volume 1214.7(5)
_computing_cell_refinement 'LATCON (local program) '
_computing_data_collection 'CAD-4 software (Enraf-Nonius  1989)'
_computing_data_reduction 'Xtal ADDREF (Davenport & Hall, 1990)'
_computing_molecular_graphics 'xtal ORTEP (Davenport, Hall & Dreissig, 1990)'
_computing_publication_material
;xtal BONDLA (Dreissig, Doherty, Stewart & Hall, 1990), CIFIO (Hall,
1990)
;
_computing_structure_refinement 'Xtal CRYLSQ (Olthof-Hazekamp, 1990)'
_computing_structure_solution 'Xtal SIMPEL (Schenk & Hall, 1990)'
_diffrn_ambient_temperature 293
_diffrn_measurement_device 'Enraf-Nonius CAD-4'
_diffrn_measurement_method \w/2\q
_diffrn_radiation_monochromator graphite
_diffrn_radiation_source xray_tube
_diffrn_radiation_type 'Mo K\a'
_diffrn_radiation_wavelength 0.71069
_diffrn_reflns_limit_h_max 11
_diffrn_reflns_limit_h_min -11
_diffrn_reflns_limit_k_max 16
_diffrn_reflns_limit_k_min 0
_diffrn_reflns_limit_l_max 10
_diffrn_reflns_limit_l_min 0
_diffrn_reflns_number 2257
_diffrn_reflns_reduction_process perpendicular_monochr_Lp
_diffrn_reflns_theta_max 24.92
_diffrn_reflns_theta_min 2.27
_diffrn_standards_decay_% 0
_diffrn_standards_interval_time 60
_diffrn_standards_number 2
_exptl_absorpt_coefficient_mu 0.30
_exptl_absorpt_correction_type none
_exptl_crystal_colour colourless
_exptl_crystal_density_diffrn 1.343
_exptl_crystal_density_meas ?
_exptl_crystal_description 'plate shaped crystal'
_exptl_crystal_F_000 520
_exptl_crystal_size_max 0.35
_exptl_crystal_size_mid 0.30
_exptl_crystal_size_min 0.13
_refine_diff_density_max .206
_refine_diff_density_min -.252
_refine_ls_extinction_coef 1.1E-5(2)
_refine_ls_extinction_method 'Zachariasen (1967)'
_refine_ls_goodness_of_fit_all .783
_refine_ls_goodness_of_fit_obs .783
_refine_ls_hydrogen_treatment
;H atoms: restrained at 1.00 \%A from their carrier atom with
U~eq~=0.10 \%A^2^
;
_refine_ls_matrix_type full
_refine_ls_number_constraints 0
_refine_ls_number_parameters 146
_refine_ls_number_reflns 1172
_refine_ls_number_restraints 16
_refine_ls_R_factor_all .048
_refine_ls_R_factor_obs .048
_refine_ls_shift/esd_max .009
_refine_ls_shift/esd_mean .001
_refine_ls_structure_factor_coef F
_refine_ls_weighting_details 'w^-1^ = [1.5 + 0.02\s(F)^2^ + 0.0001/\s(F)]'
_refine_ls_weighting_scheme calc
_refine_ls_wR_factor_all .047
_refine_ls_wR_factor_obs .047
_reflns_number_observed 1172
_reflns_number_total 2221
_reflns_observed_criterion refl_observed_if_Inet_>_2.5__sigma(Inet)
_cod_data_source_file jz1068.cif
_cod_data_source_block 2
_cod_depositor_comments
;
The following automatic conversions were performed:

'_exptl_crystal_density_meas' value 'not measured' was changed to '?'
- the value is perceived as not measured.

Automatic conversion script
Id: cif_fix_values 3008 2015-01-20 13:52:24Z robertas 

The following automatic conversions were performed:

'_refine_ls_weighting_scheme' value 'w^-1^ = [1.5 + 0.02\s(F)^2^ +
0.0001/\s(F)]' was changed to 'calc'. New tag
'_refine_ls_weighting_details' was created. The value of the new tag
was set to 'w^-1^ = [1.5 + 0.02\s(F)^2^ + 0.0001/\s(F)]'.

Automatic conversion script
Id: cif_fix_values 3143 2015-03-26 13:38:13Z robertas 
;
_cod_original_sg_symbol_H-M 'P 21/a'
_cod_database_code 2005007

loop_
_symmetry_equiv_pos_as_xyz
+x,+y,+z
1/2-x,1/2+y,-z
-x,-y,-z
1/2+x,1/2-y,+z

loop_
_atom_site_aniso_label
_atom_site_aniso_U_11
_atom_site_aniso_U_22
_atom_site_aniso_U_33
_atom_site_aniso_U_12
_atom_site_aniso_U_13
_atom_site_aniso_U_23
N1 .037(2) .050(2) .044(2) -.008(2) .007(2) -.003(2)
C2 .033(2) .050(3) .048(3) -.005(2) .008(2) -.005(2)
C3 .047(3) .052(3) .055(3) .008(2) .016(2) .006(2)
C4 .065(3) .050(3) .054(3) -.001(3) .028(3) .001(2)
C5 .056(3) .052(3) .064(3) -.011(2) .024(3) -.011(3)
C6 .040(3) .052(3) .058(3) -.007(2) .015(2) -.008(2)
C7 .054(3) .069(3) .061(3) -.005(3) .003(2) -.017(3)
C8 .056(3) .085(4) .051(3) .004(3) .007(3) -.007(3)
C9 .041(3) .058(3) .051(3) .008(2) .010(2) -.004(3)
C10 .037(2) .051(3) .044(3) -.008(2) .005(2) .002(2)
C11 .095(5) .092(5) .053(3) .013(4) .006(3) -.016(3)
C12 .116(5) .047(3) .074(4) .003(3) .035(4) .006(3)
O1 .061(2) .069(2) .061(2) -.011(2) .016(2) .010(2)
O2 .044(2) .065(2) .064(2) .013(2) -.003(2) -.004(2)
O3 .055(2) .066(2) .050(2) .009(2) -.002(2) -.010(2)
Cl .0800(10) .0760(9) .0759(9) -.0128(8) .0464(8) -.0137(8)

loop_
_atom_site_label
_atom_site_fract_x
_atom_site_fract_y
_atom_site_fract_z
_atom_site_U_iso_or_equiv
_atom_site_thermal_displace_type
_atom_site_calc_flag
_atom_site_calc_attached_atom
N1 .3242(3) .6502(3) -.0053(4) .044(2) Uani ? ?
C2 .4149(4) .6742(3) .1334(5) .043(2) Uani ? ?
C3 .4587(4) .5828(3) .2221(4) .050(3) Uani ? ?
C4 .3390(5) .5119(3) .2312(5) .054(3) Uani ? ?
C5 .2532(5) .4934(3) .0770(5) .056(3) Uani ? ?
C6 .2058(4) .5840(3) -.0078(5) .050(3) Uani ? ?
C7 .1563(4) .5693(4) -.1758(5) .062(3) Uani ? ?
C8 .2017(5) .6617(4) -.2459(5) .065(3) Uani ? ?
C9 .3201(5) .7006(4) -.1328(5) .050(3) Uani ? ?
C10 .3499(5) .7513(3) .2181(5) .044(2) Uani ? ?
C11 .3744(5) .8342(4) .4486(5) .081(4) Uani ? ?
C12 .3968(5) .4190(3) .3105(5) .077(4) Uani ? ?
O1 .4011(3) .7648(3) -.1514(3) .063(2) Uani ? ?
O2 .2483(3) .7978(2) .1685(3) .059(2) Uani ? ?
O3 .4255(3) .7649(2) .3531(3) .058(2) Uani ? ?
Cl .2226(2) .5671(1) .3462(2) .0736(9) Uani ? ?
H2 .50181 .70263 .10636 .10000 Uiso calc H2
H31 .53025 .54894 .17433 .10000 Uiso calc H3
H32 .50125 .60190 .32590 .10000 Uiso calc H3
H51 .31117 .45522 .01751 .10000 Uiso calc H5
H52 .16864 .45513 .08926 .10000 Uiso calc H5
H6 .13057 .61615 .03698 .10000 Uiso calc H6
H71 .20200 .51161 -.21195 .10000 Uiso calc H7
H72 .05245 .56120 -.19905 .10000 Uiso calc H7
H81 .23358 .64755 -.34219 .10000 Uiso calc H8
H82 .12287 .70921 -.26424 .10000 Uiso calc H8
H111 .36754 .89762 .39540 .10000 Uiso calc H11
H112 .27914 .81316 .46184 .10000 Uiso calc H11
H113 .43085 .84453 .54964 .10000 Uiso calc H11
H121 .46463 .38870 .25352 .10000 Uiso calc H12
H122 .44556 .43494 .41343 .10000 Uiso calc H12
H123 .31918 .37295 .31635 .10000 Uiso calc H12

loop_
_atom_type_symbol
_atom_type_scat_dispersion_real
_atom_type_scat_dispersion_imag
C .002 .002
H 0 0
N .004 .003
O .008 .006
Cl .132 .159

loop_
_geom_angle_atom_site_label_1
_geom_angle_atom_site_label_2
_geom_angle_atom_site_label_3
_geom_angle
_geom_angle_publ_flag
C2 N1 C6 120.9(3) yes
C2 N1 C9 123.6(4) yes
C6 N1 C9 113.9(3) yes
H2 C2 N1 106.8(4) no
H2 C2 C10 106.8(4) no
H2 C2 C3 106.8(3) no
N1 C2 C3 110.0(3) yes
N1 C2 C10 111.2(3) yes
C3 C2 C10 114.8(4) yes
H32 C3 H31 109.3(4) no
H32 C3 C2 108.2(4) no
H32 C3 C4 108.2(4) no
H31 C3 C2 108.2(4) no
H31 C3 C4 108.2(4) no
C2 C3 C4 114.7(3) yes
C3 C4 C5 110.9(4) yes
C3 C4 C12 110.2(4) yes
C3 C4 Cl 108.0(3) yes
C5 C4 C12 112.9(4) yes
C5 C4 Cl 107.6(3) yes
C12 C4 Cl 107.1(3) yes
H51 C5 H52 109.3(4) no
H51 C5 C6 108.5(4) no
H51 C5 C4 108.5(4) no
H52 C5 C6 108.5(4) no
H52 C5 C4 108.4(4) no
C4 C5 C6 113.6(4) yes
H6 C6 N1 109.9(4) no
H6 C6 C5 110.1(4) no
H6 C6 C7 109.9(4) no
N1 C6 C5 110.2(3) yes
N1 C6 C7 102.0(4) yes
C5 C6 C7 114.5(4) yes
H71 C7 H72 109.3(4) no
H71 C7 C8 110.9(4) no
H71 C7 C6 110.8(4) no
H72 C7 C8 111.0(4) no
H72 C7 C6 110.9(4) no
C6 C7 C8 103.9(4) yes
H81 C8 H82 109.1(4) no
H81 C8 C9 110.8(4) no
H81 C8 C7 110.9(5) no
H82 C8 C9 110.4(5) no
H82 C8 C7 110.6(4) no
C7 C8 C9 104.9(4) yes
N1 C9 C8 107.9(4) yes
N1 C9 O1 125.1(4) yes
C8 C9 O1 127.0(4) yes
C2 C10 O2 125.1(4) yes
C2 C10 O3 110.9(4) yes
O2 C10 O3 123.9(4) yes
H113 C11 H112 107.7(5) no
H113 C11 H111 107.4(5) no
H113 C11 O3 117.4(4) no
H112 C11 H111 109.3(5) no
H112 C11 O3 107.5(4) no
H111 C11 O3 107.2(4) no
H123 C12 H122 109.4(5) no
H123 C12 H121 109.3(5) no
H123 C12 C4 110.2(4) no
H122 C12 H121 109.4(5) no
H122 C12 C4 109.3(4) no
H121 C12 C4 109.2(4) no
C10 O3 C11 117.3(3) yes

loop_
_geom_bond_atom_site_label_1
_geom_bond_atom_site_label_2
_geom_bond_distance
_geom_bond_publ_flag
N1 C2 1.450(5) yes
N1 C6 1.472(6) yes
N1 C9 1.352(6) yes
C2 H2 1.003(4) no
C2 C3 1.526(6) yes
C2 C10 1.521(6) yes
C3 H32 1.001(4) no
C3 H31 1.001(4) no
C3 C4 1.539(7) yes
C4 C5 1.527(6) yes
C4 C12 1.537(7) yes
C4 Cl 1.840(5) yes
C5 H51 1.000(5) no
C5 H52 1.002(5) no
C5 C6 1.508(6) yes
C6 H6 1.003(5) no
C6 C7 1.537(7) yes
C7 H71 1.000(5) no
C7 H72 1.002(4) no
C7 C8 1.534(7) yes
C8 H81 1.000(5) no
C8 H82 1.005(5) no
C8 C9 1.507(6) yes
C9 O1 1.222(6) yes
C10 O2 1.202(5) yes
C10 O3 1.333(5) yes
C11 H113 .998(4) no
C11 H112 .999(5) no
C11 H111 1.003(5) no
C11 O3 1.444(6) yes
C12 H123 .999(5) no
C12 H122 1.000(5) no
C12 H121 1.001(5) no

loop_
_geom_contact_atom_site_label_1
_geom_contact_atom_site_label_2
_geom_contact_distance
_geom_contact_site_symmetry_2
_geom_contact_publ_flag
N1 H2 1.987(3) . no
O3 H111 1.987(3) . no
O3 H112 1.988(3) . no
N1 H6 2.043(4) . no
C10 H2 2.050(5) . no
C3 H2 2.054(4) . no
C6 H51 2.056(5) . no
C6 H52 2.058(5) . no
C2 H32 2.070(4) . no
C2 H31 2.071(4) . no
C4 H52 2.074(5) . no
C4 H51 2.074(5) . no
C5 H6 2.078(5) . no
C4 H31 2.082(5) . no
C4 H32 2.082(5) . no
C9 H82 2.082(4) . no
C9 H81 2.083(4) . no
C4 H121 2.093(5) . no
C4 H122 2.093(5) . no
O3 H113 2.100(3) . no
C7 H6 2.101(5) . no
C4 H123 2.103(5) . no
C7 H81 2.109(5) . no
C8 H71 2.109(6) . no
C7 H82 2.110(5) . no
C6 H71 2.110(5) . no
C8 H72 2.112(5) . no
C6 H72 2.113(4) . no
O2 O3 2.237(4) . no
N1 O1 2.284(5) . no
C8 N1 2.313(5) . no
C7 N1 2.338(6) . no
C2 O3 2.353(5) . no
C6 C9 2.367(7) . no
O2 H2 2.367(3) 4_465 no
C10 C11 2.372(7) . no
O3 H32 2.409(3) . no
C7 C9 2.411(7) . no
C6 C8 2.419(7) . no
C2 O2 2.421(5) . no
C3 N1 2.439(5) . no
C5 N1 2.444(6) . no
C8 O1 2.445(6) . no
C10 N1 2.452(6) . no
C2 C9 2.469(6) . no
C3 C12 2.523(7) . no
C3 C5 2.526(6) . no
O1 H2 2.536(3) . no
C4 C6 2.540(6) . no
C2 C6 2.542(6) . no
C5 C12 2.554(6) . no
C9 H2 2.558(4) . no
C5 C7 2.561(7) . no
C3 C10 2.568(6) . no
O1 H82 2.573(4) 4_565 no
C2 C4 2.581(7) . no
C10 H112 2.585(5) . no
C10 H111 2.585(5) . no
O2 H111 2.592(3) . no
C5 H71 2.607(5) . no
O3 H2 2.634(3) . no
C10 H32 2.636(4) . no
C7 H51 2.640(5) . no
O2 H112 2.647(3) . no
C12 H31 2.655(5) . no
C11 O2 2.682(5) . no
C12 H51 2.704(5) . no
O1 H81 2.712(3) . no
C3 H122 2.713(4) . no
C3 H121 2.714(5) . no
Cl C12 2.722(5) . no
N1 H51 2.723(4) . no
Cl C5 2.723(5) . no
C12 H32 2.733(5) . no
C5 H123 2.737(5) . no
Cl C3 2.739(5) . no
N1 H31 2.747(3) . no
O1 H121 2.748(4) 3_665 no
O2 H51 2.768(3) 2 no
N1 O2 2.770(5) . no
C12 H52 2.774(5) . no
C3 H51 2.785(4) . no
Cl H52 2.7860(10) . no
Cl H32 2.792(2) . no
C5 H121 2.792(4) . no
C5 H31 2.798(4) . no
N1 H71 2.810(3) . no
O1 H52 2.814(4) 2 no
C9 H121 2.819(5) 3_665 no
Cl H122 2.828(2) . no
O1 H123 2.828(3) 2 no
O1 H82 2.832(3) . no
C3 O3 2.841(6) . no
C4 H6 2.847(5) . no
C8 H6 2.855(5) . no
C9 H6 2.857(5) . no
C2 O1 2.868(5) . no
C2 H6 2.870(4) . no
C4 N1 2.874(6) . no
C7 H52 2.875(5) . no
Cl H123 2.887(2) . no
Cl H6 2.8880(10) . no
O1 H72 2.904(4) 4_565 no
C9 H71 2.908(5) . no
N1 H82 2.912(3) . no
C6 H82 2.914(5) . no
O2 H2 2.940(3) . no
O2 H6 2.941(3) . no
C3 C6 2.943(5) . no
C12 H82 2.949(5) 2_545 no
C8 H113 2.954(4) 4_464 no
C2 C5 2.963(6) . no
O1 H113 3.002(3) 1_554 no
C8 H123 3.006(6) 2 no
O2 H31 3.015(3) 4_465 no
O2 H71 3.027(3) 2 no
Cl H81 3.037(2) 1_556 no
N1 H81 3.044(3) . no
C5 H72 3.055(4) . no
O1 H6 3.057(3) 4_565 no
C10 H6 3.097(4) . no
C9 H123 3.097(5) 2 no
C7 H111 3.098(5) 2_545 no
C11 H123 3.136(5) 2_556 no
Cl C10 3.155(5) . no
N1 H72 3.166(3) . no
Cl C6 3.211(5) . no
C9 H72 3.219(5) . no
C2 O2 3.229(5) 4_565 no
C6 H81 3.230(5) . no
C9 C10 3.239(6) . no
C9 O2 3.244(6) . no
C10 H113 3.257(4) . no
C7 H113 3.257(4) 4_464 no
C6 C10 3.258(6) . no
C12 H112 3.261(5) 2_546 no
C11 H71 3.276(5) 2 no
N1 H32 3.276(3) . no
Cl C2 3.277(5) . no
N1 H52 3.293(4) . no
C11 H82 3.297(5) 4_566 no
C3 H122 3.301(4) 3_666 no
Cl H72 3.3020(10) 3_565 no
C12 H32 3.303(5) 3_666 no
O2 H32 3.314(3) 4_465 no
C2 H51 3.322(4) . no
C6 H2 3.326(4) . no
C4 C10 3.333(7) . no
C8 H121 3.334(5) 3_665 no
C6 H31 3.339(4) . no
C8 O1 3.350(6) 4_465 no
N1 H121 3.354(4) 3_665 no
C5 H32 3.370(4) . no
C6 O2 3.370(6) . no
C3 H6 3.375(4) . no
C10 H31 3.376(5) . no
C3 H52 3.376(4) . no
Cl O3 3.379(4) . no
C3 O2 3.379(5) 4_565 no
C4 H2 3.386(5) . no
C12 H122 3.386(5) 3_666 no
C3 H123 3.391(5) . no
C5 H122 3.403(4) . no
C7 H52 3.406(5) 3_565 no
O2 H52 3.409(3) 2 no
C5 H31 3.422(5) 3_665 no
C10 H2 3.424(4) 4_465 no
C7 O1 3.425(6) 4_465 no
C3 H51 3.430(4) 3_665 no
C5 H72 3.436(5) 3_565 no
C7 H31 3.464(5) 3_665 no
C10 O1 3.495(6) . no
C5 O2 3.521(6) 2_545 no
O2 O1 3.526(5) . no
C6 O1 3.537(6) . no
C8 H121 3.542(5) 2 no
Cl H111 3.548(2) 2_546 no
C9 H52 3.560(5) 2 no
C3 H71 3.570(4) 3_665 no
Cl H122 3.5740(10) 3_666 no
C8 H112 3.577(5) 1_554 no
N1 H31 3.578(4) 3_665 no
C5 C9 3.580(7) . no
O3 H112 3.581(3) 4_565 no
O1 H112 3.583(3) 1_554 no
O3 H122 3.591(3) 3_666 no
Cl H112 3.593(2) . no
C9 H82 3.594(5) 4_565 no
Cl H111 3.595(2) 4_465 no
C7 O1 3.596(6) . no
C3 O2 3.607(6) . no
Cl H51 3.611(2) . no
N1 O3 3.615(5) . no
C4 H122 3.617(5) 3_666 no
Cl H121 3.620(2) . no
Cl O2 3.620(4) . no
Cl H31 3.620(2) . no
C11 H81 3.627(5) 1_556 no
C5 O1 3.628(6) 2_545 no
C6 H52 3.631(4) 3_565 no
Cl H113 3.634(2) 2_546 no
O3 H31 3.645(3) . no
C10 H71 3.653(5) 2 no
C3 C9 3.668(6) . no
C12 O1 3.674(6) 3_665 no
C11 H72 3.675(5) 4_566 no
O2 H113 3.675(3) . no
C2 H51 3.676(4) 3_665 no
C12 H81 3.677(5) 3_665 no
C9 H51 3.683(5) . no
C6 O1 3.685(5) 4_465 no
C11 H81 3.689(5) 4_566 no
O1 H51 3.693(4) 2 no
C12 O1 3.694(6) 2_545 no
O3 H82 3.697(3) 4_566 no
C6 H31 3.698(5) 3_665 no
Cl N1 3.698(4) . no
C11 H32 3.699(5) . no
C2 C11 3.708(7) . no
C2 C8 3.715(6) . no
C11 H32 3.717(5) 4_465 no
C8 C12 3.724(7) 2 no
C5 C8 3.726(7) . no
Cl O3 3.726(4) 4_465 no
C10 H51 3.734(4) 2 no
C2 C7 3.734(6) . no
C11 O1 3.737(6) 1_556 no
C4 O3 3.741(6) . no
C5 H2 3.764(5) . no
C3 H112 3.772(4) 4_565 no
C8 H51 3.775(5) . no
C12 H113 3.778(5) 2_546 no
O2 H32 3.782(3) . no
C2 H6 3.784(4) 4_565 no
O3 H71 3.796(3) 2 no
C9 H31 3.805(5) . no
C9 H31 3.807(5) 3_665 no
C9 C12 3.812(7) 3_665 no
C6 H2 3.813(5) 4_465 no
C6 H32 3.814(4) . no
C11 H122 3.821(5) 2_556 no
C9 H113 3.825(5) 1_554 no
C9 H121 3.830(5) 2 no
O1 H123 3.842(4) 3_665 no
C8 C11 3.851(6) 4_464 no
Cl H113 3.852(2) 4_465 no
C2 H52 3.853(4) . no
N1 H51 3.859(4) 3_665 no
C5 C10 3.870(7) . no
C7 O2 3.885(6) 2_545 no
C9 C12 3.888(7) 2 no
C10 H6 3.892(5) 4_565 no
C11 C12 3.897(8) 2_556 no
C8 H31 3.901(5) 3_665 no
C4 H72 3.904(5) 3_565 no
C6 C12 3.907(6) . no
C4 C7 3.908(7) . no
O2 O3 3.911(5) 4_465 no
O3 H81 3.912(3) 4_566 no
C2 C12 3.914(7) . no
Cl C11 3.916(6) 4_465 no
O1 H121 3.918(3) 2 no
C7 H121 3.920(5) 3_665 no
C8 H111 3.934(5) 2_545 no
Cl C11 3.936(6) 2_546 no
Cl H112 3.942(2) 2_546 no
C6 H72 3.948(5) 3_565 no
O3 H81 3.958(3) 1_556 no
O1 H6 3.965(4) . no
C9 H51 3.966(5) 2 no
C10 H52 3.967(5) 2 no
C9 H112 3.969(5) 1_554 no
C2 H112 3.977(4) . no
Cl C8 3.982(5) 1_556 no
C8 H2 3.989(4) . no
C2 H111 3.993(4) . no
C11 H2 3.995(5) . no
C5 H6 4.000(4) 3_565 no
C2 H121 4.002(4) 3_665 no
C12 H81 4.008(5) 2_545 no
O1 H71 4.010(4) . no
C11 H72 4.025(5) 2 no
C3 H111 4.028(4) 4_565 no
C4 H71 4.028(5) . no
C12 H111 4.036(5) 2_546 no
C10 O2 4.039(6) 4_565 no
Cl C11 4.045(5) . no
C9 O1 4.080(6) 4_465 no
C7 C11 4.086(7) 2_545 no
C4 O2 4.090(6) . no
C12 O3 4.134(6) 3_666 no
Cl H71 4.140(2) 1_556 no
C4 O1 4.147(6) 2_545 no
O2 O1 4.155(4) 4_465 no
C5 C9 4.178(7) 2_545 no
C8 O2 4.179(6) . no
Cl C7 4.198(5) 3_565 no
C3 O1 4.201(5) . no
C8 C12 4.203(7) 3_665 no
C4 C9 4.209(7) . no
C3 C11 4.211(7) . no
Cl H2 4.216(2) . no
C7 C11 4.219(6) 4_464 no
N1 O2 4.220(4) 4_565 no
C8 C11 4.237(7) 1_554 no
Cl H2 4.245(2) 4_465 no
Cl H71 4.245(2) 3_565 no
C3 C12 4.249(6) 3_666 no
C3 C7 4.260(6) . no
N1 O1 4.269(5) 4_465 no
C8 O3 4.269(5) 4_464 no
C6 O2 4.291(6) 2_545 no
C12 N1 4.291(6) . no
C2 C10 4.296(6) 4_565 no
C5 O2 4.315(6) . no
C12 C12 4.316(7) 3_666 no
C5 C10 4.317(6) 2_545 no
C12 N1 4.320(7) 3_665 no
C5 C7 4.323(7) 3_565 no
C9 C11 4.358(7) 1_554 no
C3 C11 4.366(6) 4_565 no
C3 C5 4.367(7) 3_665 no
C3 C7 4.387(6) 3_665 no
C6 O3 4.391(5) . no
C8 C10 4.405(6) . no
Cl C10 4.408(5) 4_465 no
Cl C12 4.419(5) 3_666 no
C7 C10 4.437(7) 2_545 no
Cl C7 4.515(5) 1_556 no

loop_
_geom_torsion_atom_site_label_1
_geom_torsion_atom_site_label_2
_geom_torsion_atom_site_label_3
_geom_torsion_atom_site_label_4
_geom_torsion
_geom_torsion_publ_flag
C6 N1 C2 C3 47.7(5) yes
N1 C2 C3 C4 -45.8(5) yes
C2 C3 C4 C5 49.2(5) yes
C3 C4 C5 C6 -51.0(5) yes
C4 C5 C6 N1 49.4(5) yes
C5 C6 N1 C2 -50.0(5) yes
C9 N1 C6 C7 22.1(5) yes
N1 C6 C7 C8 -26.6(4) yes
C6 C7 C8 C9 23.3(5) yes
C7 C8 C9 N1 -10.6(5) yes
C8 C9 N1 C6 -7.5(5) yes
C10 C2 C3 C4 80.5(5) ?
C10 C2 C3 H31 -158.7(3) ?
C10 C2 C3 H32 -40.3(5) ?
N1 C2 C3 H31 75.0(4) ?
N1 C2 C3 H32 -166.6(4) ?
H2 C2 C3 C4 -161.3(4) ?
H2 C2 C3 H31 -40.4(5) ?
H2 C2 C3 H32 77.9(5) ?
C3 C2 C10 O2 -136.8(5) ?
C3 C2 C10 O3 46.9(5) ?
N1 C2 C10 O2 -11.1(6) ?
N1 C2 C10 O3 172.6(4) ?
H2 C2 C10 O2 105.0(5) ?
H2 C2 C10 O3 -71.3(5) ?
C3 C2 N1 C9 -147.7(4) ?
C10 C2 N1 C6 -80.6(5) ?
C10 C2 N1 C9 84.0(5) ?
H2 C2 N1 C6 163.2(4) ?
H2 C2 N1 C9 -32.2(6) ?
C2 C3 C4 Cl -68.4(4) ?
C2 C3 C4 C12 174.9(4) ?
H31 C3 C4 Cl 170.7(3) ?
H31 C3 C4 C5 -71.6(5) ?
H31 C3 C4 C12 54.1(5) ?
H32 C3 C4 Cl 52.4(4) ?
H32 C3 C4 C5 170.1(4) ?
H32 C3 C4 C12 -64.2(5) ?
Cl C4 C5 C6 66.9(5) ?
Cl C4 C5 H51 -172.3(3) ?
Cl C4 C5 H52 -53.7(5) ?
C3 C4 C5 H51 69.8(5) ?
C3 C4 C5 H52 -171.6(4) ?
C12 C4 C5 C6 -175.1(4) ?
C12 C4 C5 H51 -54.4(6) ?
C12 C4 C5 H52 64.2(6) ?
Cl C4 C12 H121 -177.1(3) ?
Cl C4 C12 H122 -57.4(5) ?
Cl C4 C12 H123 62.9(5) ?
C3 C4 C12 H121 -59.9(5) ?
C3 C4 C12 H122 59.8(6) ?
C3 C4 C12 H123 -180.0(4) ?
C5 C4 C12 H121 64.7(6) ?
C5 C4 C12 H122 -175.7(4) ?
C5 C4 C12 H123 -55.4(6) ?
C4 C5 C6 C7 163.6(4) ?
C4 C5 C6 H6 -72.0(5) ?
H51 C5 C6 C7 42.9(5) ?
H51 C5 C6 N1 -71.4(5) ?
H51 C5 C6 H6 167.2(4) ?
H52 C5 C6 C7 -75.8(5) ?
H52 C5 C6 N1 170.0(4) ?
H52 C5 C6 H6 48.6(5) ?
C5 C6 C7 C8 -145.6(4) ?
C5 C6 C7 H71 -26.5(6) ?
C5 C6 C7 H72 95.0(5) ?
N1 C6 C7 H71 92.5(5) ?
N1 C6 C7 H72 -145.9(4) ?
H6 C6 C7 C8 89.9(5) ?
H6 C6 C7 H71 -151.0(4) ?
H6 C6 C7 H72 -29.5(6) ?
C5 C6 N1 C9 144.1(4) ?
C7 C6 N1 C2 -172.0(4) ?
H6 C6 N1 C2 71.5(5) ?
H6 C6 N1 C9 -94.4(5) ?
C6 C7 C8 H81 142.9(4) ?
C6 C7 C8 H82 -95.8(4) ?
H71 C7 C8 C9 -95.8(5) ?
H71 C7 C8 H81 23.9(5) ?
H71 C7 C8 H82 145.1(4) ?
H72 C7 C8 C9 142.5(4) ?
H72 C7 C8 H81 -97.8(5) ?
H72 C7 C8 H82 23.5(6) ?
C7 C8 C9 O1 167.9(5) ?
H81 C8 C9 N1 -130.4(5) ?
H81 C8 C9 O1 48.2(7) ?
H82 C8 C9 N1 108.6(5) ?
H82 C8 C9 O1 -72.9(7) ?
C8 C9 N1 C2 -173.0(4) ?
O1 C9 N1 C2 8.4(7) ?
O1 C9 N1 C6 173.9(5) ?
C2 C10 O3 C11 -178.2(4) ?
O2 C10 O3 C11 5.4(7) ?
H111 C11 O3 C10 -59.0(5) ?
H112 C11 O3 C10 58.5(5) ?
H113 C11 O3 C10 -179.9(4) ?
